data_7005316
loop_
_publ_author_name
'Adams, Christopher J.'
'Connelly, Neil G.'
'Onganusorn, Sriwipha'

_publ_section_title
;
 Cyanide-bridged linkage isomers with catecholateruthenium(ii) centres
 bound to Mn(i) or M(alkyne) units
;
_journal_issue 19
_journal_name_full 'Dalton Transactions'
_journal_page_first 1904
_journal_paper_doi 10.1039/B700549K
_journal_year 2007
_chemical_formula_sum 'C58 H49 B Cl6 Mo N7 O5 P Ru'
_chemical_formula_weight 1375.53
_chemical_name_systematic
;
?
;
_space_group_IT_number 14
_symmetry_cell_setting monoclinic
_symmetry_space_group_name_Hall '-P 2ybc'
_symmetry_space_group_name_H-M 'P 1 21/c 1'
_atom_sites_solution_hydrogens geom
_atom_sites_solution_primary direct
_atom_sites_solution_secondary difmap
_audit_creation_method SHELXL-97
_cell_angle_alpha 90.00
_cell_angle_beta 95.65(3)
_cell_angle_gamma 90.00
_cell_formula_units_Z 4
_cell_length_a 14.730(5)
_cell_length_b 19.399(4)
_cell_length_c 21.653(4)
_cell_measurement_temperature 173(2)
_cell_volume 6157(3)
_computing_cell_refinement 'Bruker SMART'
_computing_data_collection 'Bruker SMART'
_computing_data_reduction 'Bruker SAINT'
_computing_molecular_graphics 'Bruker SHELXTL'
_computing_publication_material 'Bruker SHELXTL'
_computing_structure_refinement 'SHELXL-97 (Sheldrick, 1997)'
_computing_structure_solution 'SHELXS-97 (Sheldrick, 1990)'
_diffrn_ambient_temperature 173(2)
_diffrn_measured_fraction_theta_full 0.998
_diffrn_measured_fraction_theta_max 0.998
_diffrn_measurement_device_type 'CCD area detector'
_diffrn_measurement_method 'phi and omega scans'
_diffrn_radiation_monochromator graphite
_diffrn_radiation_source 'fine-focus sealed tube'
_diffrn_radiation_type MoK\a
_diffrn_radiation_wavelength 0.71073
_diffrn_reflns_av_R_equivalents 0.1163
_diffrn_reflns_av_sigmaI/netI 0.1655
_diffrn_reflns_limit_h_max 17
_diffrn_reflns_limit_h_min -19
_diffrn_reflns_limit_k_max 25
_diffrn_reflns_limit_k_min -22
_diffrn_reflns_limit_l_max 28
_diffrn_reflns_limit_l_min -18
_diffrn_reflns_number 40302
_diffrn_reflns_theta_full 27.47
_diffrn_reflns_theta_max 27.47
_diffrn_reflns_theta_min 1.39
_diffrn_standards_decay_% 0
_exptl_absorpt_coefficient_mu 0.787
_exptl_absorpt_correction_T_max 0.813
_exptl_absorpt_correction_T_min 0.665
_exptl_absorpt_correction_type psi-scan
_exptl_absorpt_process_details XPREP
_exptl_crystal_colour Orange-brown
_exptl_crystal_density_diffrn 1.484
_exptl_crystal_density_meas ?
_exptl_crystal_density_method .
_exptl_crystal_description Block
_exptl_crystal_F_000 2776
_exptl_crystal_size_max 0.20
_exptl_crystal_size_mid 0.10
_exptl_crystal_size_min 0.10
_refine_diff_density_max 0.683
_refine_diff_density_min -0.606
_refine_diff_density_rms 0.119
_refine_ls_extinction_method none
_refine_ls_goodness_of_fit_ref 0.920
_refine_ls_hydrogen_treatment constr
_refine_ls_matrix_type full
_refine_ls_number_parameters 721
_refine_ls_number_reflns 14071
_refine_ls_number_restraints 0
_refine_ls_restrained_S_all 0.920
_refine_ls_R_factor_all 0.1502
_refine_ls_R_factor_gt 0.0564
_refine_ls_shift/su_max 0.001
_refine_ls_shift/su_mean 0.000
_refine_ls_structure_factor_coef Fsqd
_refine_ls_weighting_details 'calc w=1/[\s^2^(Fo^2^)+(0.0568P)^2^+0.0000P] where P=(Fo^2^+2Fc^2^)/3'
_refine_ls_weighting_scheme calc
_refine_ls_wR_factor_gt 0.1132
_refine_ls_wR_factor_ref 0.1444
_reflns_number_gt 6999
_reflns_number_total 14071
_reflns_threshold_expression >2sigma(I)
_cod_data_source_file B700549K.txt
_cod_data_source_block so432a
_cod_depositor_comments
;
The following automatic conversions were performed:
'_symmetry_cell_setting' value 'Monoclinic' changed to 'monoclinic'
according to '/home/saulius/struct/CIF-dictionaries/cif_core.dic'
dictionary named 'cif_core.dic' version 2.4.1 from 2010-06-29.

Automatic conversion script
Id: cif_fix_enum 1527 2010-12-29 10:47:43Z saulius 
;
_cod_original_sg_symbol_H-M P2(1)/c
_cod_database_code 7005316

loop_
_symmetry_equiv_pos_as_xyz
'x, y, z'
'-x, y+1/2, -z+1/2'
'-x, -y, -z'
'x, -y-1/2, z-1/2'

loop_
_atom_site_label
_atom_site_type_symbol
_atom_site_fract_x
_atom_site_fract_y
_atom_site_fract_z
_atom_site_U_iso_or_equiv
_atom_site_adp_type
_atom_site_occupancy
_atom_site_symmetry_multiplicity
_atom_site_calc_flag
_atom_site_refinement_flags
_atom_site_disorder_assembly
_atom_site_disorder_group
Mo1 Mo 0.40672(3) 0.48145(2) 0.31765(2) 0.02285(13) Uani 1 1 d . . .
C30 C 0.5012(4) 0.5198(3) 0.2563(3) 0.0249(13) Uani 1 1 d . . .
N7 N 0.5505(3) 0.5352(2) 0.2211(2) 0.0273(11) Uani 1 1 d . . .
Ru1 Ru 0.64242(3) 0.55774(2) 0.15558(2) 0.02473(13) Uani 1 1 d . . .
B1 B 0.3033(4) 0.5908(3) 0.4055(3) 0.0268(15) Uani 1 1 d . . .
H1 H 0.2725 0.6236 0.4324 0.032 Uiso 1 1 calc R . .
N1 N 0.4081(3) 0.5976(2) 0.4179(2) 0.0275(11) Uani 1 1 d . . .
N2 N 0.4660(3) 0.5560(2) 0.38823(19) 0.0257(11) Uani 1 1 d . . .
C1 C 0.4139(4) 0.6952(3) 0.4944(3) 0.0475(18) Uani 1 1 d . . .
H1A H 0.3473 0.6921 0.4866 0.071 Uiso 1 1 calc R . .
H1B H 0.4341 0.7408 0.4818 0.071 Uiso 1 1 calc R . .
H1C H 0.4321 0.6883 0.5387 0.071 Uiso 1 1 calc R . .
C2 C 0.4571(4) 0.6404(3) 0.4574(3) 0.0319(14) Uani 1 1 d . . .
C3 C 0.5481(4) 0.6260(3) 0.4538(3) 0.0378(16) Uani 1 1 d . . .
H3A H 0.5984 0.6479 0.4766 0.045 Uiso 1 1 calc R . .
C4 C 0.5522(4) 0.5739(3) 0.4109(3) 0.0291(14) Uani 1 1 d . . .
C5 C 0.6369(4) 0.5415(3) 0.3905(3) 0.0479(18) Uani 1 1 d . . .
H5A H 0.6199 0.5061 0.3592 0.072 Uiso 1 1 calc R . .
H5B H 0.6721 0.5203 0.4264 0.072 Uiso 1 1 calc R . .
H5C H 0.6740 0.5768 0.3727 0.072 Uiso 1 1 calc R . .
N3 N 0.2757(3) 0.5162(2) 0.41857(19) 0.0259(11) Uani 1 1 d . . .
N4 N 0.3166(3) 0.4621(2) 0.3906(2) 0.0252(11) Uani 1 1 d . . .
C6 C 0.1661(4) 0.5365(3) 0.4983(3) 0.0432(17) Uani 1 1 d . . .
H6A H 0.1798 0.5849 0.4901 0.065 Uiso 1 1 calc R . .
H6B H 0.1836 0.5260 0.5421 0.065 Uiso 1 1 calc R . .
H6C H 0.1007 0.5281 0.4885 0.065 Uiso 1 1 calc R . .
C7 C 0.2185(4) 0.4913(3) 0.4588(2) 0.0297(14) Uani 1 1 d . . .
C8 C 0.2212(4) 0.4204(3) 0.4550(3) 0.0360(15) Uani 1 1 d . . .
H8A H 0.1872 0.3889 0.4773 0.043 Uiso 1 1 calc R . .
C9 C 0.2824(4) 0.4035(3) 0.4129(2) 0.0297(14) Uani 1 1 d . . .
C10 C 0.3127(4) 0.3341(3) 0.3926(3) 0.0438(18) Uani 1 1 d . . .
H10A H 0.3572 0.3398 0.3622 0.066 Uiso 1 1 calc R . .
H10B H 0.2598 0.3084 0.3736 0.066 Uiso 1 1 calc R . .
H10C H 0.3408 0.3087 0.4286 0.066 Uiso 1 1 calc R . .
N5 N 0.2771(3) 0.6078(2) 0.3356(2) 0.0253(11) Uani 1 1 d . . .
N6 N 0.3148(3) 0.5708(2) 0.29063(19) 0.0224(10) Uani 1 1 d . . .
C11 C 0.1812(4) 0.7130(3) 0.3478(3) 0.0376(15) Uani 1 1 d . . .
H11A H 0.1890 0.6998 0.3917 0.056 Uiso 1 1 calc R . .
H11B H 0.1161 0.7135 0.3332 0.056 Uiso 1 1 calc R . .
H11C H 0.2070 0.7589 0.3428 0.056 Uiso 1 1 calc R . .
C12 C 0.2297(4) 0.6615(3) 0.3102(3) 0.0263(13) Uani 1 1 d . . .
C13 C 0.2365(4) 0.6598(3) 0.2473(3) 0.0301(14) Uani 1 1 d . . .
H13A H 0.2107 0.6916 0.2172 0.036 Uiso 1 1 calc R . .
C14 C 0.2889(4) 0.6021(3) 0.2367(3) 0.0253(13) Uani 1 1 d . . .
C15 C 0.3158(4) 0.5777(3) 0.1753(3) 0.0380(16) Uani 1 1 d . . .
H15A H 0.3522 0.5355 0.1814 0.057 Uiso 1 1 calc R . .
H15B H 0.3520 0.6134 0.1572 0.057 Uiso 1 1 calc R . .
H15C H 0.2608 0.5681 0.1473 0.057 Uiso 1 1 calc R . .
C16 C 0.2078(4) 0.3784(3) 0.1764(3) 0.0326(14) Uani 1 1 d . . .
H16A H 0.2562 0.3539 0.1604 0.039 Uiso 1 1 calc R . .
C17 C 0.1191(4) 0.3716(3) 0.1482(3) 0.0414(17) Uani 1 1 d . . .
H17A H 0.1070 0.3430 0.1127 0.050 Uiso 1 1 calc R . .
C18 C 0.0494(4) 0.4064(3) 0.1721(3) 0.0436(17) Uani 1 1 d . . .
H18A H -0.0111 0.4015 0.1530 0.052 Uiso 1 1 calc R . .
C19 C 0.0660(4) 0.4482(3) 0.2235(3) 0.0417(16) Uani 1 1 d . . .
H19A H 0.0170 0.4717 0.2398 0.050 Uiso 1 1 calc R . .
C20 C 0.1547(4) 0.4561(3) 0.2515(3) 0.0354(15) Uani 1 1 d . . .
H20A H 0.1665 0.4855 0.2864 0.043 Uiso 1 1 calc R . .
C21 C 0.2259(4) 0.4208(3) 0.2279(2) 0.0259(13) Uani 1 1 d . . .
C22 C 0.3197(4) 0.4267(3) 0.2586(2) 0.0231(13) Uani 1 1 d . . .
C23 C 0.3977(4) 0.3937(3) 0.2638(2) 0.0244(13) Uani 1 1 d . . .
C24 C 0.4462(4) 0.3343(3) 0.2427(2) 0.0256(13) Uani 1 1 d . . .
C25 C 0.5356(4) 0.3417(3) 0.2262(3) 0.0351(15) Uani 1 1 d . . .
H25A H 0.5655 0.3851 0.2300 0.042 Uiso 1 1 calc R . .
C26 C 0.5799(4) 0.2847(3) 0.2041(3) 0.0386(16) Uani 1 1 d . . .
H26A H 0.6394 0.2895 0.1913 0.046 Uiso 1 1 calc R . .
C27 C 0.5371(4) 0.2206(3) 0.2008(3) 0.0389(16) Uani 1 1 d . . .
H27A H 0.5681 0.1818 0.1863 0.047 Uiso 1 1 calc R . .
C28 C 0.4501(4) 0.2129(3) 0.2184(3) 0.0356(15) Uani 1 1 d . . .
H28A H 0.4216 0.1690 0.2166 0.043 Uiso 1 1 calc R . .
C29 C 0.4051(4) 0.2698(3) 0.2386(3) 0.0303(14) Uani 1 1 d . . .
H29A H 0.3448 0.2648 0.2500 0.036 Uiso 1 1 calc R . .
C31 C 0.5699(4) 0.6327(3) 0.1259(3) 0.0359(15) Uani 1 1 d . . .
O1 O 0.5271(3) 0.6798(2) 0.1102(2) 0.0542(13) Uani 1 1 d . . .
C32 C 0.5829(4) 0.4979(3) 0.0955(3) 0.0323(15) Uani 1 1 d . . .
O2 O 0.5480(3) 0.4602(2) 0.0611(2) 0.0577(14) Uani 1 1 d . . .
C33 C 0.7699(4) 0.5778(3) 0.2595(2) 0.0242(13) Uani 1 1 d . . .
O3 O 0.7099(2) 0.61515(18) 0.22545(16) 0.0267(9) Uani 1 1 d . . .
C34 C 0.7769(4) 0.5066(3) 0.2456(2) 0.0246(13) Uani 1 1 d . . .
O4 O 0.7235(2) 0.48119(18) 0.19766(16) 0.0277(9) Uani 1 1 d . . .
C35 C 0.8398(4) 0.4660(3) 0.2823(3) 0.0308(14) Uani 1 1 d . . .
Cl1 Cl 0.84444(11) 0.37852(8) 0.26464(7) 0.0453(4) Uani 1 1 d . . .
C36 C 0.8979(4) 0.4949(3) 0.3308(3) 0.0328(15) Uani 1 1 d . . .
Cl2 Cl 0.97953(11) 0.44427(9) 0.37288(7) 0.0507(5) Uani 1 1 d . . .
C37 C 0.8907(4) 0.5636(3) 0.3439(2) 0.0320(14) Uani 1 1 d . . .
Cl3 Cl 0.96092(11) 0.60107(10) 0.40410(7) 0.0528(5) Uani 1 1 d . . .
C38 C 0.8276(4) 0.6046(3) 0.3089(2) 0.0293(14) Uani 1 1 d . . .
Cl4 Cl 0.81629(11) 0.69150(8) 0.32548(7) 0.0420(4) Uani 1 1 d . . .
C39 C 0.5047(4) 0.4179(3) 0.3518(3) 0.0310(14) Uani 1 1 d . . .
O5 O 0.5619(3) 0.3812(2) 0.3708(2) 0.0496(13) Uani 1 1 d . . .
P1 P 0.75688(10) 0.58247(7) 0.09115(6) 0.0228(3) Uani 1 1 d . . .
C1A C 0.8046(4) 0.5097(3) 0.0514(3) 0.0262(13) Uani 1 1 d . . .
C1B C 0.8050(4) 0.4438(3) 0.0747(3) 0.0368(15) Uani 1 1 d . . .
H1BA H 0.7773 0.4343 0.1115 0.044 Uiso 1 1 calc R . .
C1C C 0.8461(5) 0.3914(3) 0.0443(3) 0.054(2) Uani 1 1 d . . .
H1CA H 0.8466 0.3459 0.0607 0.065 Uiso 1 1 calc R . .
C1D C 0.8858(5) 0.4039(3) -0.0090(3) 0.0504(19) Uani 1 1 d . . .
H1DA H 0.9142 0.3675 -0.0292 0.060 Uiso 1 1 calc R . .
C1E C 0.8845(5) 0.4688(3) -0.0330(3) 0.057(2) Uani 1 1 d . . .
H1EA H 0.9115 0.4776 -0.0703 0.068 Uiso 1 1 calc R . .
C1F C 0.8441(4) 0.5219(3) -0.0033(3) 0.0436(17) Uani 1 1 d . . .
H1FA H 0.8432 0.5670 -0.0204 0.052 Uiso 1 1 calc R . .
C1G C 0.8546(3) 0.6236(3) 0.1343(2) 0.0239(13) Uani 1 1 d . . .
C1H C 0.9382(4) 0.5909(3) 0.1459(3) 0.0335(15) Uani 1 1 d . . .
H1HA H 0.9473 0.5463 0.1295 0.040 Uiso 1 1 calc R . .
C1I C 1.0086(4) 0.6239(4) 0.1817(3) 0.0496(19) Uani 1 1 d . . .
H1IA H 1.0656 0.6011 0.1902 0.059 Uiso 1 1 calc R . .
C1J C 0.9971(4) 0.6891(3) 0.2051(3) 0.0461(18) Uani 1 1 d . . .
H1JA H 1.0461 0.7113 0.2290 0.055 Uiso 1 1 calc R . .
C1K C 0.9151(4) 0.7214(3) 0.1936(3) 0.0365(15) Uani 1 1 d . . .
H1KA H 0.9073 0.7666 0.2091 0.044 Uiso 1 1 calc R . .
C1L C 0.8429(4) 0.6886(3) 0.1594(2) 0.0271(13) Uani 1 1 d . . .
H1LA H 0.7851 0.7107 0.1530 0.033 Uiso 1 1 calc R . .
C1M C 0.7244(4) 0.6420(3) 0.0282(2) 0.0276(13) Uani 1 1 d . . .
C1N C 0.7834(4) 0.6942(3) 0.0120(2) 0.0303(14) Uani 1 1 d . . .
H1NA H 0.8412 0.6998 0.0351 0.036 Uiso 1 1 calc R . .
C1O C 0.7581(5) 0.7378(3) -0.0373(3) 0.0373(16) Uani 1 1 d . . .
H1OA H 0.7981 0.7736 -0.0474 0.045 Uiso 1 1 calc R . .
C1P C 0.6750(5) 0.7295(3) -0.0719(3) 0.0400(17) Uani 1 1 d . . .
H1PA H 0.6581 0.7596 -0.1057 0.048 Uiso 1 1 calc R . .
C1Q C 0.6166(4) 0.6779(4) -0.0576(3) 0.0459(18) Uani 1 1 d . . .
H1QA H 0.5597 0.6721 -0.0817 0.055 Uiso 1 1 calc R . .
C1R C 0.6409(4) 0.6345(3) -0.0082(3) 0.0378(16) Uani 1 1 d . . .
H1RA H 0.6002 0.5989 0.0014 0.045 Uiso 1 1 calc R . .
C100 C 0.1022(7) 0.7787(5) 0.0863(4) 0.093(3) Uani 1 1 d . . .
H10D H 0.0974 0.8232 0.1082 0.112 Uiso 1 1 calc R . .
H10E H 0.0796 0.7421 0.1127 0.112 Uiso 1 1 calc R . .
Cl1A Cl 0.2113(2) 0.76369(16) 0.07807(15) 0.1286(11) Uani 1 1 d . . .
Cl1B Cl 0.0317(2) 0.78178(12) 0.01639(12) 0.1112(10) Uani 1 1 d . . .

loop_
_atom_site_aniso_label
_atom_site_aniso_U_11
_atom_site_aniso_U_22
_atom_site_aniso_U_33
_atom_site_aniso_U_23
_atom_site_aniso_U_13
_atom_site_aniso_U_12
Mo1 0.0233(3) 0.0232(3) 0.0225(3) 0.0007(2) 0.0045(2) -0.0012(2)
C30 0.029(3) 0.023(3) 0.022(3) 0.001(3) -0.001(3) 0.002(3)
N7 0.024(3) 0.035(3) 0.022(3) -0.001(2) 0.000(2) -0.004(2)
Ru1 0.0208(2) 0.0311(3) 0.0223(3) 0.0024(2) 0.00221(18) -0.0018(2)
B1 0.034(4) 0.024(4) 0.022(4) -0.002(3) 0.001(3) 0.002(3)
N1 0.030(3) 0.028(3) 0.024(3) -0.004(2) 0.000(2) -0.008(2)
N2 0.027(3) 0.026(3) 0.024(3) -0.001(2) 0.005(2) -0.005(2)
C1 0.056(5) 0.048(4) 0.036(4) -0.012(3) -0.009(3) -0.004(3)
C2 0.039(4) 0.030(3) 0.025(3) 0.002(3) -0.002(3) -0.003(3)
C3 0.046(4) 0.041(4) 0.025(4) 0.000(3) -0.008(3) -0.020(3)
C4 0.024(3) 0.037(4) 0.026(3) 0.002(3) -0.001(3) -0.010(3)
C5 0.033(4) 0.068(5) 0.041(4) -0.004(4) -0.001(3) -0.004(3)
N3 0.028(3) 0.029(3) 0.021(3) 0.004(2) 0.008(2) 0.000(2)
N4 0.025(3) 0.025(3) 0.026(3) -0.002(2) 0.004(2) -0.007(2)
C6 0.039(4) 0.055(5) 0.039(4) 0.003(3) 0.016(3) 0.010(3)
C7 0.026(3) 0.040(4) 0.024(3) 0.005(3) 0.003(3) 0.001(3)
C8 0.032(4) 0.048(4) 0.029(4) 0.006(3) 0.008(3) -0.011(3)
C9 0.039(4) 0.028(3) 0.023(3) 0.002(3) 0.004(3) -0.012(3)
C10 0.068(5) 0.026(4) 0.040(4) 0.001(3) 0.015(3) -0.020(3)
N5 0.030(3) 0.023(3) 0.023(3) -0.001(2) 0.005(2) 0.000(2)
N6 0.026(3) 0.023(3) 0.018(3) -0.001(2) 0.001(2) -0.003(2)
C11 0.043(4) 0.035(4) 0.035(4) 0.001(3) 0.006(3) 0.009(3)
C12 0.023(3) 0.022(3) 0.034(4) 0.004(3) 0.004(3) -0.003(2)
C13 0.023(3) 0.035(4) 0.031(4) 0.008(3) -0.002(3) -0.001(3)
C14 0.022(3) 0.027(3) 0.026(3) 0.005(3) 0.000(2) -0.003(2)
C15 0.041(4) 0.046(4) 0.027(4) 0.006(3) 0.003(3) -0.002(3)
C16 0.039(4) 0.031(3) 0.028(4) -0.003(3) 0.001(3) 0.003(3)
C17 0.042(4) 0.047(4) 0.033(4) -0.005(3) -0.004(3) -0.001(3)
C18 0.033(4) 0.053(4) 0.044(4) 0.001(4) -0.006(3) -0.008(3)
C19 0.024(3) 0.052(4) 0.051(4) -0.001(4) 0.011(3) 0.007(3)
C20 0.036(4) 0.036(4) 0.036(4) -0.002(3) 0.008(3) 0.001(3)
C21 0.026(3) 0.025(3) 0.026(3) 0.001(3) 0.000(3) 0.000(2)
C22 0.027(3) 0.019(3) 0.024(3) 0.004(2) 0.008(2) 0.002(2)
C23 0.025(3) 0.025(3) 0.023(3) 0.004(2) 0.001(2) -0.004(2)
C24 0.029(3) 0.024(3) 0.024(3) 0.001(3) 0.001(2) 0.005(3)
C25 0.034(4) 0.033(4) 0.038(4) -0.002(3) 0.006(3) -0.001(3)
C26 0.023(3) 0.044(4) 0.050(4) 0.000(3) 0.008(3) 0.006(3)
C27 0.045(4) 0.032(4) 0.038(4) -0.007(3) -0.003(3) 0.017(3)
C28 0.042(4) 0.024(3) 0.040(4) -0.003(3) -0.003(3) 0.001(3)
C29 0.026(3) 0.031(3) 0.033(4) -0.002(3) 0.000(3) 0.000(3)
C31 0.031(4) 0.055(4) 0.021(3) 0.008(3) 0.002(3) 0.005(3)
O1 0.048(3) 0.061(3) 0.054(3) 0.016(3) 0.009(2) 0.023(3)
C32 0.029(4) 0.040(4) 0.029(4) 0.009(3) 0.004(3) -0.004(3)
O2 0.059(3) 0.059(3) 0.053(3) -0.010(3) -0.012(3) -0.024(3)
C33 0.019(3) 0.035(3) 0.019(3) 0.000(3) 0.005(2) 0.000(2)
O3 0.023(2) 0.032(2) 0.024(2) -0.0012(18) -0.0010(17) 0.0030(17)
C34 0.019(3) 0.038(4) 0.017(3) 0.009(3) 0.005(2) 0.003(2)
O4 0.026(2) 0.029(2) 0.027(2) 0.0004(18) -0.0026(17) 0.0005(17)
C35 0.033(4) 0.031(3) 0.030(3) 0.006(3) 0.009(3) 0.004(3)
Cl1 0.0534(11) 0.0362(9) 0.0454(11) 0.0053(8) 0.0007(8) 0.0099(8)
C36 0.030(3) 0.048(4) 0.020(3) 0.013(3) 0.000(3) 0.006(3)
Cl2 0.0430(10) 0.0714(12) 0.0357(10) 0.0113(9) -0.0063(8) 0.0157(9)
C37 0.029(3) 0.045(4) 0.021(3) -0.001(3) -0.002(3) -0.006(3)
Cl3 0.0466(11) 0.0750(13) 0.0334(10) -0.0041(9) -0.0129(8) -0.0116(9)
C38 0.031(3) 0.037(4) 0.021(3) 0.000(3) 0.009(3) -0.001(3)
Cl4 0.0481(10) 0.0436(10) 0.0339(9) -0.0129(7) 0.0025(7) -0.0015(8)
C39 0.037(4) 0.034(4) 0.022(3) 0.002(3) 0.003(3) -0.006(3)
O5 0.050(3) 0.046(3) 0.050(3) 0.005(2) -0.012(2) 0.014(2)
P1 0.0221(8) 0.0244(8) 0.0221(8) 0.0021(6) 0.0030(6) -0.0009(6)
C1A 0.027(3) 0.023(3) 0.028(3) -0.004(3) 0.001(3) -0.005(2)
C1B 0.044(4) 0.036(4) 0.031(4) 0.000(3) 0.011(3) 0.000(3)
C1C 0.076(6) 0.036(4) 0.054(5) -0.003(4) 0.022(4) 0.009(4)
C1D 0.063(5) 0.029(4) 0.061(5) -0.020(4) 0.019(4) 0.007(3)
C1E 0.078(6) 0.040(4) 0.058(5) -0.006(4) 0.037(4) 0.008(4)
C1F 0.055(4) 0.026(4) 0.055(5) -0.003(3) 0.027(3) -0.002(3)
C1G 0.021(3) 0.034(3) 0.018(3) 0.000(3) 0.005(2) -0.003(2)
C1H 0.032(4) 0.031(3) 0.037(4) -0.009(3) 0.000(3) 0.005(3)
C1I 0.023(4) 0.070(5) 0.053(5) -0.012(4) -0.007(3) 0.007(3)
C1J 0.024(4) 0.057(5) 0.056(5) -0.020(4) -0.001(3) -0.010(3)
C1K 0.040(4) 0.033(4) 0.037(4) -0.007(3) 0.005(3) -0.003(3)
C1L 0.025(3) 0.032(3) 0.025(3) 0.000(3) 0.004(2) 0.003(3)
C1M 0.029(3) 0.035(4) 0.020(3) -0.003(3) 0.005(2) 0.010(3)
C1N 0.038(4) 0.033(4) 0.020(3) -0.001(3) 0.005(3) 0.004(3)
C1O 0.063(5) 0.028(4) 0.023(4) 0.001(3) 0.011(3) 0.001(3)
C1P 0.063(5) 0.034(4) 0.024(4) 0.006(3) 0.009(3) 0.020(3)
C1Q 0.041(4) 0.073(5) 0.022(4) 0.009(4) -0.003(3) 0.020(4)
C1R 0.039(4) 0.048(4) 0.027(4) 0.002(3) 0.005(3) 0.001(3)
C100 0.133(9) 0.087(7) 0.060(6) -0.012(5) 0.016(6) 0.009(6)
Cl1A 0.103(2) 0.142(3) 0.143(3) -0.009(2) 0.0225(19) -0.027(2)
Cl1B 0.148(3) 0.0680(16) 0.109(2) 0.0212(14) -0.0304(18) 0.0002(16)

loop_
_atom_type_symbol
_atom_type_description
_atom_type_scat_dispersion_real
_atom_type_scat_dispersion_imag
_atom_type_scat_source
C C 0.0033 0.0016 'International Tables Vol C Tables 4.2.6.8 and 6.1.1.4'
H H 0.0000 0.0000 'International Tables Vol C Tables 4.2.6.8 and 6.1.1.4'
B B 0.0013 0.0007 'International Tables Vol C Tables 4.2.6.8 and 6.1.1.4'
N N 0.0061 0.0033 'International Tables Vol C Tables 4.2.6.8 and 6.1.1.4'
O O 0.0106 0.0060 'International Tables Vol C Tables 4.2.6.8 and 6.1.1.4'
P P 0.1023 0.0942 'International Tables Vol C Tables 4.2.6.8 and 6.1.1.4'
Cl Cl 0.1484 0.1585 'International Tables Vol C Tables 4.2.6.8 and 6.1.1.4'
Mo Mo -1.6832 0.6857 'International Tables Vol C Tables 4.2.6.8 and 6.1.1.4'
Ru Ru -1.2594 0.8363 'International Tables Vol C Tables 4.2.6.8 and 6.1.1.4'

loop_
_geom_angle_atom_site_label_1
_geom_angle_atom_site_label_2
_geom_angle_atom_site_label_3
_geom_angle
_geom_angle_site_symmetry_1
_geom_angle_site_symmetry_3
_geom_angle_publ_flag
C39 Mo1 C22 107.6(2) . . ?
C39 Mo1 C23 72.6(2) . . ?
C22 Mo1 C23 37.46(19) . . ?
C39 Mo1 C30 87.4(2) . . ?
C22 Mo1 C30 101.6(2) . . ?
C23 Mo1 C30 87.0(2) . . ?
C39 Mo1 N4 95.5(2) . . ?
C22 Mo1 N4 88.52(18) . . ?
C23 Mo1 N4 104.82(18) . . ?
C30 Mo1 N4 168.21(18) . . ?
C39 Mo1 N2 85.8(2) . . ?
C22 Mo1 N2 163.74(19) . . ?
C23 Mo1 N2 157.99(19) . . ?
C30 Mo1 N2 88.00(18) . . ?
N4 Mo1 N2 80.81(16) . . ?
C39 Mo1 N6 167.41(19) . . ?
C22 Mo1 N6 84.94(18) . . ?
C23 Mo1 N6 119.20(18) . . ?
C30 Mo1 N6 88.96(18) . . ?
N4 Mo1 N6 85.83(16) . . ?
N2 Mo1 N6 82.08(15) . . ?
N7 C30 Mo1 174.3(5) . . ?
C30 N7 Ru1 176.9(5) . . ?
C31 Ru1 C32 91.7(3) . . ?
C31 Ru1 O3 92.8(2) . . ?
C32 Ru1 O3 175.00(19) . . ?
C31 Ru1 O4 173.5(2) . . ?
C32 Ru1 O4 94.1(2) . . ?
O3 Ru1 O4 81.24(14) . . ?
C31 Ru1 N7 90.5(2) . . ?
C32 Ru1 N7 92.9(2) . . ?
O3 Ru1 N7 84.99(15) . . ?
O4 Ru1 N7 86.31(16) . . ?
C31 Ru1 P1 93.20(19) . . ?
C32 Ru1 P1 91.61(18) . . ?
O3 Ru1 P1 90.17(11) . . ?
O4 Ru1 P1 89.49(11) . . ?
N7 Ru1 P1 174.03(12) . . ?
N3 B1 N1 109.0(4) . . ?
N3 B1 N5 109.4(4) . . ?
N1 B1 N5 107.3(5) . . ?
C2 N1 N2 109.8(4) . . ?
C2 N1 B1 128.7(5) . . ?
N2 N1 B1 121.5(4) . . ?
C4 N2 N1 106.3(4) . . ?
C4 N2 Mo1 134.8(4) . . ?
N1 N2 Mo1 118.9(3) . . ?
N1 C2 C3 107.6(5) . . ?
N1 C2 C1 122.8(5) . . ?
C3 C2 C1 129.5(5) . . ?
C4 C3 C2 107.2(5) . . ?
N2 C4 C3 109.2(5) . . ?
N2 C4 C5 124.0(5) . . ?
C3 C4 C5 126.8(5) . . ?
C7 N3 N4 109.6(4) . . ?
C7 N3 B1 130.2(5) . . ?
N4 N3 B1 120.0(4) . . ?
C9 N4 N3 106.7(5) . . ?
C9 N4 Mo1 132.4(4) . . ?
N3 N4 Mo1 120.5(3) . . ?
N3 C7 C8 107.1(5) . . ?
N3 C7 C6 123.1(5) . . ?
C8 C7 C6 129.8(5) . . ?
C7 C8 C9 107.4(5) . . ?
N4 C9 C8 109.1(5) . . ?
N4 C9 C10 121.2(5) . . ?
C8 C9 C10 129.6(5) . . ?
C12 N5 N6 110.2(4) . . ?
C12 N5 B1 129.1(5) . . ?
N6 N5 B1 120.1(4) . . ?
C14 N6 N5 106.4(4) . . ?
C14 N6 Mo1 133.8(4) . . ?
N5 N6 Mo1 119.7(3) . . ?
N5 C12 C13 107.5(5) . . ?
N5 C12 C11 123.2(5) . . ?
C13 C12 C11 129.3(5) . . ?
C12 C13 C14 106.2(5) . . ?
N6 C14 C13 109.7(5) . . ?
N6 C14 C15 123.5(5) . . ?
C13 C14 C15 126.8(5) . . ?
C21 C16 C17 120.4(6) . . ?
C18 C17 C16 119.5(6) . . ?
C17 C18 C19 121.0(6) . . ?
C18 C19 C20 119.9(6) . . ?
C21 C20 C19 119.7(6) . . ?
C16 C21 C20 119.5(5) . . ?
C16 C21 C22 120.3(5) . . ?
C20 C21 C22 120.1(5) . . ?
C23 C22 C21 140.6(5) . . ?
C23 C22 Mo1 73.0(3) . . ?
C21 C22 Mo1 146.4(4) . . ?
C22 C23 C24 144.6(5) . . ?
C22 C23 Mo1 69.6(3) . . ?
C24 C23 Mo1 145.7(4) . . ?
C29 C24 C25 119.3(5) . . ?
C29 C24 C23 120.5(5) . . ?
C25 C24 C23 120.1(5) . . ?
C26 C25 C24 119.2(6) . . ?
C27 C26 C25 120.2(6) . . ?
C28 C27 C26 120.6(6) . . ?
C27 C28 C29 119.3(6) . . ?
C28 C29 C24 121.3(6) . . ?
O1 C31 Ru1 177.0(6) . . ?
O2 C32 Ru1 177.4(5) . . ?
O3 C33 C38 123.3(5) . . ?
O3 C33 C34 118.5(5) . . ?
C38 C33 C34 118.2(5) . . ?
C33 O3 Ru1 111.4(3) . . ?
O4 C34 C35 122.7(5) . . ?
O4 C34 C33 118.3(4) . . ?
C35 C34 C33 118.9(5) . . ?
C34 O4 Ru1 110.5(3) . . ?
C34 C35 C36 121.4(5) . . ?
C34 C35 Cl1 117.4(4) . . ?
C36 C35 Cl1 121.2(4) . . ?
C37 C36 C35 119.3(5) . . ?
C37 C36 Cl2 120.2(4) . . ?
C35 C36 Cl2 120.4(5) . . ?
C36 C37 C38 120.3(5) . . ?
C36 C37 Cl3 120.7(4) . . ?
C38 C37 Cl3 119.1(5) . . ?
C37 C38 C33 121.9(5) . . ?
C37 C38 Cl4 121.0(4) . . ?
C33 C38 Cl4 117.1(4) . . ?
O5 C39 Mo1 179.1(5) . . ?
C1M P1 C1G 104.1(3) . . ?
C1M P1 C1A 102.9(2) . . ?
C1G P1 C1A 105.0(2) . . ?
C1M P1 Ru1 115.21(19) . . ?
C1G P1 Ru1 111.31(18) . . ?
C1A P1 Ru1 117.06(19) . . ?
C1B C1A C1F 118.9(5) . . ?
C1B C1A P1 122.2(5) . . ?
C1F C1A P1 118.8(4) . . ?
C1A C1B C1C 119.7(6) . . ?
C1D C1C C1B 121.0(6) . . ?
C1E C1D C1C 119.8(6) . . ?
C1D C1E C1F 120.2(7) . . ?
C1E C1F C1A 120.4(6) . . ?
C1H C1G C1L 119.1(5) . . ?
C1H C1G P1 122.5(4) . . ?
C1L C1G P1 118.3(4) . . ?
C1G C1H C1I 119.5(5) . . ?
C1J C1I C1H 121.0(6) . . ?
C1K C1J C1I 119.6(6) . . ?
C1J C1K C1L 120.3(6) . . ?
C1K C1L C1G 120.3(5) . . ?
C1R C1M C1N 117.9(5) . . ?
C1R C1M P1 120.5(5) . . ?
C1N C1M P1 121.5(4) . . ?
C1O C1N C1M 120.4(5) . . ?
C1P C1O C1N 120.4(6) . . ?
C1Q C1P C1O 120.2(6) . . ?
C1P C1Q C1R 119.9(6) . . ?
C1Q C1R C1M 121.2(6) . . ?
Cl1A C100 Cl1B 114.3(5) . . ?

loop_
_geom_bond_atom_site_label_1
_geom_bond_atom_site_label_2
_geom_bond_distance
_geom_bond_site_symmetry_2
_geom_bond_publ_flag
Mo1 C39 1.985(6) . ?
Mo1 C22 2.020(5) . ?
Mo1 C23 2.060(5) . ?
Mo1 C30 2.149(6) . ?
Mo1 N4 2.193(5) . ?
Mo1 N2 2.219(4) . ?
Mo1 N6 2.242(4) . ?
C30 N7 1.144(7) . ?
N7 Ru1 2.101(5) . ?
Ru1 C31 1.880(6) . ?
Ru1 C32 1.893(6) . ?
Ru1 O3 2.055(3) . ?
Ru1 O4 2.061(3) . ?
Ru1 P1 2.3414(17) . ?
B1 N3 1.538(7) . ?
B1 N1 1.546(7) . ?
B1 N5 1.559(7) . ?
N1 C2 1.349(7) . ?
N1 N2 1.378(6) . ?
N2 C4 1.361(6) . ?
C1 C2 1.509(8) . ?
C2 C3 1.378(8) . ?
C3 C4 1.377(8) . ?
C4 C5 1.502(8) . ?
N3 C7 1.359(7) . ?
N3 N4 1.379(6) . ?
N4 C9 1.352(6) . ?
C6 C7 1.491(8) . ?
C7 C8 1.379(8) . ?
C8 C9 1.383(8) . ?
C9 C10 1.499(8) . ?
N5 C12 1.343(6) . ?
N5 N6 1.371(6) . ?
N6 C14 1.337(6) . ?
C11 C12 1.510(7) . ?
C12 C13 1.377(7) . ?
C13 C14 1.390(7) . ?
C14 C15 1.501(8) . ?
C16 C21 1.390(7) . ?
C16 C17 1.392(8) . ?
C17 C18 1.372(8) . ?
C18 C19 1.379(8) . ?
C19 C20 1.393(8) . ?
C20 C21 1.392(8) . ?
C21 C22 1.477(7) . ?
C22 C23 1.311(7) . ?
C23 C24 1.453(7) . ?
C24 C29 1.389(7) . ?
C24 C25 1.405(8) . ?
C25 C26 1.393(8) . ?
C26 C27 1.392(8) . ?
C27 C28 1.380(8) . ?
C28 C29 1.382(7) . ?
C31 O1 1.142(6) . ?
C32 O2 1.130(6) . ?
C33 O3 1.311(6) . ?
C33 C38 1.399(7) . ?
C33 C34 1.421(7) . ?
C34 O4 1.333(6) . ?
C34 C35 1.401(7) . ?
C35 C36 1.404(8) . ?
C35 Cl1 1.743(6) . ?
C36 C37 1.370(8) . ?
C36 Cl2 1.739(5) . ?
C37 C38 1.392(7) . ?
C37 Cl3 1.740(5) . ?
C38 Cl4 1.735(6) . ?
C39 O5 1.148(6) . ?
P1 C1M 1.815(5) . ?
P1 C1G 1.821(5) . ?
P1 C1A 1.829(6) . ?
C1A C1B 1.374(7) . ?
C1A C1F 1.391(8) . ?
C1B C1C 1.383(8) . ?
C1C C1D 1.365(9) . ?
C1D C1E 1.362(9) . ?
C1E C1F 1.379(8) . ?
C1G C1H 1.385(7) . ?
C1G C1L 1.391(7) . ?
C1H C1I 1.387(8) . ?
C1I C1J 1.379(8) . ?
C1J C1K 1.362(8) . ?
C1K C1L 1.390(7) . ?
C1M C1R 1.401(7) . ?
C1M C1N 1.402(8) . ?
C1N C1O 1.384(7) . ?
C1O C1P 1.380(8) . ?
C1P C1Q 1.375(9) . ?
C1Q C1R 1.380(8) . ?
C100 Cl1A 1.659(9) . ?
C100 Cl1B 1.750(8) . ?
